data_4324311
loop_
_publ_author_name
'Maximilian N. Kopylovich'
'Kamran T. Mahmudov'
'M. F\'atima C. Guedes da Silva'
'Pawe\/l J. Figiel'
'Yauhen Yu. Karabach'
'Maxim L. Kuznetsov'
'Konstantin V. Luzyanin'
'Armando J. L. Pombeiro'

_publ_section_title
;
 Ortho-Hydroxyphenylhydrazo-\b-Diketones: Tautomery, Coordination Ability,
 and Catalytic Activity of Their Copper(II) Complexes toward Oxidation of
 Cyclohexane and Benzylic Alcohols
;
_journal_name_full 'Inorganic Chemistry'
_journal_page_first 918
_journal_page_last 931
_journal_paper_doi 10.1021/ic101516k
_journal_volume 50
_journal_year 2011
_chemical_formula_moiety 'C24 H28 Cu2 N4 O8'
_chemical_formula_sum 'C24 H28 Cu2 N4 O8'
_chemical_formula_weight 627.58
_chemical_name_systematic
; 
 ? 
;
_space_group_IT_number 2
_symmetry_cell_setting triclinic
_symmetry_space_group_name_Hall '-P 1'
_symmetry_space_group_name_H-M 'P -1'
_atom_sites_solution_hydrogens geom
_atom_sites_solution_primary direct
_atom_sites_solution_secondary difmap
_audit_creation_method SHELXL-97
_cell_angle_alpha 86.053(4)
_cell_angle_beta 67.287(3)
_cell_angle_gamma 71.695(3)
_cell_formula_units_Z 1
_cell_length_a 8.9125(8)
_cell_length_b 9.0038(7)
_cell_length_c 9.2847(7)
_cell_measurement_reflns_used 3893
_cell_measurement_temperature 150(2)
_cell_measurement_theta_max 30.53
_cell_measurement_theta_min 2.38
_cell_volume 651.34(9)
_computing_cell_refinement 'Bruker SAINT'
_computing_data_collection 'Bruker APEX2'
_computing_data_reduction 'Bruker SAINT'
_computing_molecular_graphics 'Bruker SHELXTL'
_computing_publication_material 'Bruker SHELXTL'
_computing_structure_refinement 'SHELXL-97 (Sheldrick, 2008)'
_computing_structure_solution 'SHELXS-97 (Sheldrick, 2008)'
_diffrn_ambient_temperature 150(2)
_diffrn_measured_fraction_theta_full 0.992
_diffrn_measured_fraction_theta_max 0.992
_diffrn_measurement_device_type 'CCD area detector'
_diffrn_measurement_method 'phi and omega scans'
_diffrn_radiation_monochromator graphite
_diffrn_radiation_source 'fine-focus sealed tube'
_diffrn_radiation_type MoK\a
_diffrn_radiation_wavelength 0.71069
_diffrn_reflns_av_R_equivalents 0.0303
_diffrn_reflns_av_sigmaI/netI 0.0378
_diffrn_reflns_limit_h_max 11
_diffrn_reflns_limit_h_min -11
_diffrn_reflns_limit_k_max 11
_diffrn_reflns_limit_k_min -11
_diffrn_reflns_limit_l_max 11
_diffrn_reflns_limit_l_min -11
_diffrn_reflns_number 6825
_diffrn_reflns_theta_full 27.21
_diffrn_reflns_theta_max 27.21
_diffrn_reflns_theta_min 2.38
_exptl_absorpt_coefficient_mu 1.688
_exptl_absorpt_correction_T_max 0.8768
_exptl_absorpt_correction_T_min 0.6228
_exptl_absorpt_correction_type multi-scan
_exptl_absorpt_process_details sadabs
_exptl_crystal_colour yellow
_exptl_crystal_density_diffrn 1.600
_exptl_crystal_description plate
_exptl_crystal_F_000 322
_exptl_crystal_size_max 0.31
_exptl_crystal_size_mid 0.28
_exptl_crystal_size_min 0.08
_refine_diff_density_max 0.542
_refine_diff_density_min -0.672
_refine_diff_density_rms 0.076
_refine_ls_extinction_method none
_refine_ls_goodness_of_fit_ref 1.050
_refine_ls_hydrogen_treatment constr
_refine_ls_matrix_type full
_refine_ls_number_parameters 175
_refine_ls_number_reflns 2883
_refine_ls_number_restraints 0
_refine_ls_restrained_S_all 1.050
_refine_ls_R_factor_all 0.0335
_refine_ls_R_factor_gt 0.0288
_refine_ls_shift/su_max 0.001
_refine_ls_shift/su_mean 0.000
_refine_ls_structure_factor_coef Fsqd
_refine_ls_weighting_details 'calc w=1/[\s^2^(Fo^2^)+(0.0365P)^2^+0.3634P] where P=(Fo^2^+2Fc^2^)/3'
_refine_ls_weighting_scheme calc
_refine_ls_wR_factor_gt 0.0738
_refine_ls_wR_factor_ref 0.0766
_reflns_number_gt 2580
_reflns_number_total 2883
_reflns_threshold_expression >2sigma(I)
_cod_data_source_file ic101516k_si_002_05.cif
_cod_data_source_block Compound7
_cod_database_code 4324311

loop_
_symmetry_equiv_pos_as_xyz
'x, y, z'
'-x, -y, -z'

loop_
_atom_site_label
_atom_site_type_symbol
_atom_site_fract_x
_atom_site_fract_y
_atom_site_fract_z
_atom_site_U_iso_or_equiv
_atom_site_adp_type
_atom_site_occupancy
_atom_site_symmetry_multiplicity
_atom_site_calc_flag
_atom_site_refinement_flags
C1 C 0.1584(3) 0.3761(2) 1.1755(2) 0.0174(4) Uani 1 1 d .
C2 C 0.1696(3) 0.4376(2) 1.3030(3) 0.0217(4) Uani 1 1 d .
H2 H 0.1203 0.5468 1.3309 0.026 Uiso 1 1 calc R
C3 C 0.2526(3) 0.3395(3) 1.3893(3) 0.0246(5) Uani 1 1 d .
H3 H 0.2593 0.3819 1.4768 0.030 Uiso 1 1 calc R
C4 C 0.3272(3) 0.1781(3) 1.3487(3) 0.0245(5) Uani 1 1 d .
H4 H 0.3859 0.1123 1.4073 0.029 Uiso 1 1 calc R
C5 C 0.3153(3) 0.1145(2) 1.2234(3) 0.0213(4) Uani 1 1 d .
H5 H 0.3646 0.0052 1.1964 0.026 Uiso 1 1 calc R
C6 C 0.2304(3) 0.2123(2) 1.1376(2) 0.0166(4) Uani 1 1 d .
C7 C 0.2131(3) -0.0405(2) 0.8658(2) 0.0173(4) Uani 1 1 d .
C8 C 0.1281(3) 0.0512(2) 0.7713(2) 0.0179(4) Uani 1 1 d .
C9 C 0.2710(3) -0.2137(2) 0.8540(3) 0.0209(4) Uani 1 1 d .
C10 C 0.4786(3) 0.3170(3) 0.6699(3) 0.0385(6) Uani 1 1 d .
H10A H 0.5366 0.3527 0.5672 0.058 Uiso 1 1 calc R
H10B H 0.4901 0.2060 0.6593 0.058 Uiso 1 1 calc R
H10C H 0.5306 0.3306 0.7417 0.058 Uiso 1 1 calc R
C81 C 0.0942(3) -0.0210(2) 0.6505(3) 0.0236(5) Uani 1 1 d .
H81A H 0.0323 0.0619 0.6012 0.035 Uiso 1 1 calc R
H81B H 0.0250 -0.0899 0.7007 0.035 Uiso 1 1 calc R
H81C H 0.2032 -0.0823 0.5707 0.035 Uiso 1 1 calc R
C91 C 0.3495(3) -0.3010(2) 0.9662(3) 0.0243(5) Uani 1 1 d .
H91A H 0.3769 -0.4140 0.9477 0.036 Uiso 1 1 calc R
H91B H 0.2680 -0.2688 1.0740 0.036 Uiso 1 1 calc R
H91C H 0.4545 -0.2765 0.9493 0.036 Uiso 1 1 calc R
N1 N 0.2026(2) 0.16399(18) 1.0100(2) 0.0165(3) Uani 1 1 d .
N2 N 0.2432(2) 0.01611(19) 0.9816(2) 0.0173(3) Uani 1 1 d .
O1 O 0.0831(2) 0.46320(16) 1.08451(18) 0.0204(3) Uani 1 1 d .
O2 O 0.07262(19) 0.20054(16) 0.78226(17) 0.0201(3) Uani 1 1 d .
O3 O 0.2560(2) -0.28750(17) 0.7571(2) 0.0330(4) Uani 1 1 d .
O10 O 0.3040(2) 0.40556(17) 0.72935(18) 0.0245(3) Uani 1 1 d .
H10 H 0.2733 0.5036 0.6857 0.029 Uiso 1 1 calc R
Cu1 Cu 0.08977(3) 0.33762(3) 0.91821(3) 0.01640(9) Uani 1 1 d .

loop_
_atom_site_aniso_label
_atom_site_aniso_U_11
_atom_site_aniso_U_22
_atom_site_aniso_U_33
_atom_site_aniso_U_23
_atom_site_aniso_U_13
_atom_site_aniso_U_12
C1 0.0163(10) 0.0190(9) 0.0177(10) 0.0007(8) -0.0077(8) -0.0050(8)
C2 0.0232(11) 0.0211(10) 0.0199(11) -0.0018(8) -0.0090(9) -0.0041(9)
C3 0.0267(12) 0.0320(11) 0.0194(11) 0.0008(9) -0.0133(9) -0.0091(10)
C4 0.0257(12) 0.0277(11) 0.0253(12) 0.0079(9) -0.0156(10) -0.0091(9)
C5 0.0221(11) 0.0178(9) 0.0270(11) 0.0046(8) -0.0130(9) -0.0062(8)
C6 0.0156(10) 0.0174(9) 0.0177(10) 0.0013(8) -0.0063(8) -0.0063(8)
C7 0.0158(10) 0.0130(9) 0.0208(10) 0.0007(8) -0.0053(8) -0.0037(8)
C8 0.0155(10) 0.0169(9) 0.0190(10) -0.0030(8) -0.0029(8) -0.0059(8)
C9 0.0193(10) 0.0153(9) 0.0256(11) 0.0002(8) -0.0059(9) -0.0052(8)
C10 0.0299(14) 0.0329(13) 0.0437(16) -0.0002(11) -0.0117(12) -0.0005(11)
C81 0.0317(12) 0.0194(10) 0.0234(11) -0.0017(8) -0.0140(10) -0.0078(9)
C91 0.0255(12) 0.0140(9) 0.0327(13) 0.0026(9) -0.0123(10) -0.0041(8)
N1 0.0168(9) 0.0135(7) 0.0194(9) 0.0005(7) -0.0086(7) -0.0029(7)
N2 0.0147(8) 0.0141(8) 0.0215(9) 0.0006(7) -0.0059(7) -0.0036(6)
O1 0.0269(8) 0.0138(6) 0.0229(8) -0.0016(6) -0.0164(7) -0.0003(6)
O2 0.0263(8) 0.0147(7) 0.0226(8) 0.0007(6) -0.0142(7) -0.0046(6)
O3 0.0492(11) 0.0154(7) 0.0424(11) -0.0021(7) -0.0272(9) -0.0079(7)
O10 0.0272(8) 0.0154(7) 0.0267(8) -0.0004(6) -0.0070(7) -0.0052(6)
Cu1 0.02133(15) 0.01078(13) 0.01883(15) -0.00103(9) -0.01192(11) -0.00161(10)

loop_
_atom_type_symbol
_atom_type_description
_atom_type_scat_dispersion_real
_atom_type_scat_dispersion_imag
_atom_type_scat_source
C C 0.0033 0.0016 'International Tables Vol C Tables 4.2.6.8 and 6.1.1.4'
H H 0.0000 0.0000 'International Tables Vol C Tables 4.2.6.8 and 6.1.1.4'
N N 0.0061 0.0033 'International Tables Vol C Tables 4.2.6.8 and 6.1.1.4'
O O 0.0106 0.0060 'International Tables Vol C Tables 4.2.6.8 and 6.1.1.4'
Cu Cu 0.3201 1.2651 'International Tables Vol C Tables 4.2.6.8 and 6.1.1.4'

loop_
_geom_angle_atom_site_label_1
_geom_angle_atom_site_label_2
_geom_angle_atom_site_label_3
_geom_angle
_geom_angle_site_symmetry_1
_geom_angle_site_symmetry_3
O1 C1 C2 123.65(18) . .
O1 C1 C6 117.27(17) . .
C2 C1 C6 119.08(19) . .
C3 C2 C1 119.95(19) . .
C3 C2 H2 120.0 . .
C1 C2 H2 120.0 . .
C2 C3 C4 120.64(19) . .
C2 C3 H3 119.7 . .
C4 C3 H3 119.7 . .
C5 C4 C3 120.2(2) . .
C5 C4 H4 119.9 . .
C3 C4 H4 119.9 . .
C4 C5 C6 119.35(19) . .
C4 C5 H5 120.3 . .
C6 C5 H5 120.3 . .
C5 C6 C1 120.76(18) . .
C5 C6 N1 125.90(18) . .
C1 C6 N1 113.33(18) . .
N2 C7 C8 126.09(17) . .
N2 C7 C9 111.47(18) . .
C8 C7 C9 122.35(18) . .
O2 C8 C7 123.60(18) . .
O2 C8 C81 113.77(19) . .
C7 C8 C81 122.63(18) . .
O3 C9 C7 121.7(2) . .
O3 C9 C91 119.63(19) . .
C7 C9 C91 118.63(18) . .
O10 C10 H10A 109.5 . .
O10 C10 H10B 109.5 . .
H10A C10 H10B 109.5 . .
O10 C10 H10C 109.5 . .
H10A C10 H10C 109.5 . .
H10B C10 H10C 109.5 . .
C8 C81 H81A 109.5 . .
C8 C81 H81B 109.5 . .
H81A C81 H81B 109.5 . .
C8 C81 H81C 109.5 . .
H81A C81 H81C 109.5 . .
H81B C81 H81C 109.5 . .
C9 C91 H91A 109.5 . .
C9 C91 H91B 109.5 . .
H91A C91 H91B 109.5 . .
C9 C91 H91C 109.5 . .
H91A C91 H91C 109.5 . .
H91B C91 H91C 109.5 . .
N2 N1 C6 117.17(17) . .
N2 N1 Cu1 130.28(14) . .
C6 N1 Cu1 112.32(12) . .
N1 N2 C7 121.02(18) . .
C1 O1 Cu1 112.40(12) . .
C1 O1 Cu1 143.01(13) . 2_567
Cu1 O1 Cu1 101.59(6) . 2_567
C8 O2 Cu1 127.47(14) . .
C10 O10 Cu1 126.40(15) . .
C10 O10 H10 116.8 . .
Cu1 O10 H10 116.8 . .
O2 Cu1 N1 91.44(6) . .
O2 Cu1 O1 170.73(7) . .
N1 Cu1 O1 84.55(6) . .
O2 Cu1 O1 102.89(6) . 2_567
N1 Cu1 O1 156.48(7) . 2_567
O1 Cu1 O1 78.41(6) . 2_567
O2 Cu1 O10 94.46(6) . .
N1 Cu1 O10 104.76(7) . .
O1 Cu1 O10 94.64(6) . .
O1 Cu1 O10 92.76(6) 2_567 .
O2 Cu1 Cu1 141.08(5) . 2_567
N1 Cu1 Cu1 122.28(5) . 2_567
O1 Cu1 Cu1 39.47(4) . 2_567
O1 Cu1 Cu1 38.95(4) 2_567 2_567
O10 Cu1 Cu1 94.77(4) . 2_567

loop_
_geom_bond_atom_site_label_1
_geom_bond_atom_site_label_2
_geom_bond_distance
_geom_bond_site_symmetry_2
C1 O1 1.340(2) .
C1 C2 1.391(3) .
C1 C6 1.419(3) .
C2 C3 1.385(3) .
C2 H2 0.9500 .
C3 C4 1.404(3) .
C3 H3 0.9500 .
C4 C5 1.384(3) .
C4 H4 0.9500 .
C5 C6 1.391(3) .
C5 H5 0.9500 .
C6 N1 1.421(3) .
C7 N2 1.368(3) .
C7 C8 1.431(3) .
C7 C9 1.479(3) .
C8 O2 1.275(2) .
C8 C81 1.503(3) .
C9 O3 1.224(3) .
C9 C91 1.516(3) .
C10 O10 1.407(3) .
C10 H10A 0.9800 .
C10 H10B 0.9800 .
C10 H10C 0.9800 .
C81 H81A 0.9800 .
C81 H81B 0.9800 .
C81 H81C 0.9800 .
C91 H91A 0.9800 .
C91 H91B 0.9800 .
C91 H91C 0.9800 .
N1 N2 1.283(2) .
N1 Cu1 1.9163(17) .
O1 Cu1 1.9476(14) .
O1 Cu1 1.9694(14) 2_567
O2 Cu1 1.9031(13) .
O10 Cu1 2.2572(16) .
O10 H10 0.9500 .
Cu1 O1 1.9694(14) 2_567
Cu1 Cu1 3.0352(5) 2_567
